data_2236750
loop_
_publ_author_name
'Davis, Wade L.'
'Muller, Alfred'

_publ_section_title
;
 [4-(Dimethylamino)phenyl]diphenylphosphine selenide
;
_journal_coeditor_code YK2075
_journal_issue 11
_journal_name_full 'Acta Crystallographica Section E'
_journal_page_first o3153
_journal_page_last o3154
_journal_paper_doi 10.1107/S1600536812042602
_journal_volume 68
_journal_year 2012
_chemical_formula_iupac 'C20 H20 N P Se'
_chemical_formula_moiety 'C20 H20 N P Se'
_chemical_formula_sum 'C20 H20 N P Se'
_chemical_formula_weight 384.3
_chemical_name_systematic
;
[4-(Dimethylamino)phenyl]diphenylphosphine selenide
;
_space_group_IT_number 14
_symmetry_cell_setting monoclinic
_symmetry_space_group_name_Hall '-P 2ybc'
_symmetry_space_group_name_H-M 'P 1 21/c 1'
_atom_sites_solution_hydrogens geom
_atom_sites_solution_primary direct
_atom_sites_solution_secondary difmap
_audit_creation_method 'WinGX routine CIF_UPDATE'
_cell_angle_alpha 90
_cell_angle_beta 128.098(5)
_cell_angle_gamma 90
_cell_formula_units_Z 4
_cell_length_a 12.1757(13)
_cell_length_b 10.6173(11)
_cell_length_c 17.5211(14)
_cell_measurement_reflns_used 9940
_cell_measurement_temperature 100(2)
_cell_measurement_theta_max 28.27
_cell_measurement_theta_min 2.34
_cell_volume 1782.5(3)
_computing_cell_refinement 'SAINT (Bruker, 2008)'
_computing_data_collection 'APEX2 (Bruker, 2011)'
_computing_data_reduction 'SAINT and XPREP (Bruker, 2008)'
_computing_molecular_graphics 'DIAMOND (Brandenburg & Putz, 2005)'
_computing_publication_material 'publCIF (Westrip, 2010) & WinGX (Farrugia, 1999)'
_computing_structure_refinement 'SHELXL-97 (Sheldrick, 2008)'
_computing_structure_solution 'SIR97 (Altomare <i>et al.</i>, 1999)'
_diffrn_ambient_temperature 100(2)
_diffrn_detector_area_resol_mean 8.4
_diffrn_measured_fraction_theta_full 0.993
_diffrn_measured_fraction_theta_max 0.993
_diffrn_measurement_device_type 'Bruker APEX DUO 4K CCD'
_diffrn_measurement_method '\f and \w scans'
_diffrn_radiation_monochromator graphite
_diffrn_radiation_source 'sealed tube'
_diffrn_radiation_type MoK\a
_diffrn_radiation_wavelength 0.71073
_diffrn_reflns_av_R_equivalents 0.0502
_diffrn_reflns_limit_h_max 16
_diffrn_reflns_limit_h_min -16
_diffrn_reflns_limit_k_max 14
_diffrn_reflns_limit_k_min -14
_diffrn_reflns_limit_l_max 23
_diffrn_reflns_limit_l_min -23
_diffrn_reflns_number 31924
_diffrn_reflns_theta_full 28.66
_diffrn_reflns_theta_max 28.66
_diffrn_reflns_theta_min 2.13
_diffrn_standards_decay_% 0
_diffrn_standards_interval_count 0
_diffrn_standards_interval_time 0
_diffrn_standards_number 0
_exptl_absorpt_coefficient_mu 2.195
_exptl_absorpt_correction_T_max 0.8266
_exptl_absorpt_correction_T_min 0.6432
_exptl_absorpt_correction_type multi-scan
_exptl_absorpt_process_details
;
(SADABS; Bruker, 2008)
;
_exptl_crystal_colour colourless
_exptl_crystal_density_diffrn 1.432
_exptl_crystal_density_method 'not measured'
_exptl_crystal_description cuboid
_exptl_crystal_F_000 784
_exptl_crystal_size_max 0.22
_exptl_crystal_size_mid 0.11
_exptl_crystal_size_min 0.09
_refine_diff_density_max 0.534
_refine_diff_density_min -0.719
_refine_ls_extinction_method none
_refine_ls_goodness_of_fit_ref 1.06
_refine_ls_hydrogen_treatment constr
_refine_ls_matrix_type full
_refine_ls_number_parameters 210
_refine_ls_number_reflns 4553
_refine_ls_number_restraints 0
_refine_ls_restrained_S_all 1.06
_refine_ls_R_factor_all 0.0475
_refine_ls_R_factor_gt 0.036
_refine_ls_shift/su_max 0.001
_refine_ls_shift/su_mean 0
_refine_ls_structure_factor_coef Fsqd
_refine_ls_weighting_details 'calc w=1/[\s^2^(Fo^2^)+(0.0336P)^2^+3.5217P] where P=(Fo^2^+2Fc^2^)/3'
_refine_ls_weighting_scheme calc
_refine_ls_wR_factor_gt 0.0923
_refine_ls_wR_factor_ref 0.0968
_reflns_number_gt 3798
_reflns_number_total 4553
_reflns_threshold_expression >2\s(I)
_cod_data_source_file yk2075.cif
_cod_data_source_block I
_cod_original_sg_symbol_H-M 'P 21/c'
_cod_database_code 2236750
_cod_database_fobs_code 2236750

loop_
_symmetry_equiv_pos_as_xyz
'x, y, z'
'-x, y+1/2, -z+1/2'
'-x, -y, -z'
'x, -y-1/2, z-1/2'

loop_
_atom_site_type_symbol
_atom_site_label
_atom_site_fract_x
_atom_site_fract_y
_atom_site_fract_z
_atom_site_U_iso_or_equiv
_atom_site_adp_type
_atom_site_calc_flag
_atom_site_refinement_flags
_atom_site_occupancy
Se Se1 0.65445(3) 0.81555(3) 0.51517(2) 0.02312(9) Uani d . 1
P P1 0.79548(6) 0.70500(6) 0.51220(4) 0.01475(13) Uani d . 1
N N1 0.5685(2) 0.1943(2) 0.33365(16) 0.0202(4) Uani d . 1
C C1 0.8477(2) 0.7754(2) 0.44440(17) 0.0158(5) Uani d . 1
C C2 0.9861(3) 0.7749(3) 0.4794(2) 0.0284(6) Uani d . 1
H H2 1.0572 0.744 0.5427 0.034 Uiso calc R 1
C C3 1.0206(3) 0.8195(3) 0.4219(2) 0.0354(7) Uani d . 1
H H3 1.1152 0.8193 0.4463 0.042 Uiso calc R 1
C C4 0.9182(3) 0.8642(3) 0.3296(2) 0.0236(5) Uani d . 1
H H4 0.9421 0.8945 0.2906 0.028 Uiso calc R 1
C C5 0.7798(3) 0.8645(3) 0.29429(19) 0.0222(5) Uani d . 1
H H5 0.7089 0.894 0.2305 0.027 Uiso calc R 1
C C6 0.7448(3) 0.8218(3) 0.35178(19) 0.0211(5) Uani d . 1
H H6 0.6504 0.8243 0.3278 0.025 Uiso calc R 1
C C7 0.9584(2) 0.6739(2) 0.63238(17) 0.0160(5) Uani d . 1
C C8 1.0104(3) 0.5520(2) 0.66278(18) 0.0179(5) Uani d . 1
H H8 0.9605 0.4827 0.6205 0.021 Uiso calc R 1
C C9 1.1364(3) 0.5315(3) 0.75581(19) 0.0229(5) Uani d . 1
H H9 1.1713 0.4484 0.777 0.027 Uiso calc R 1
C C10 1.2095(3) 0.6329(3) 0.81646(19) 0.0266(6) Uani d . 1
H H10 1.2953 0.6191 0.8791 0.032 Uiso calc R 1
C C11 1.1586(3) 0.7546(3) 0.78654(19) 0.0267(6) Uani d . 1
H H11 1.2098 0.8235 0.8288 0.032 Uiso calc R 1
C C12 1.0330(3) 0.7762(3) 0.69497(19) 0.0216(5) Uani d . 1
H H12 0.9979 0.8595 0.6749 0.026 Uiso calc R 1
C C13 0.7256(2) 0.5533(2) 0.45680(17) 0.0156(5) Uani d . 1
C C14 0.7489(2) 0.4999(2) 0.39474(17) 0.0163(5) Uani d . 1
H H14 0.802 0.5451 0.3809 0.02 Uiso calc R 1
C C15 0.6959(2) 0.3825(2) 0.35318(17) 0.0168(5) Uani d . 1
H H15 0.7116 0.3495 0.3102 0.02 Uiso calc R 1
C C16 0.6189(2) 0.3111(2) 0.37367(17) 0.0167(5) Uani d . 1
C C17 0.5955(2) 0.3657(2) 0.43629(17) 0.0179(5) Uani d . 1
H H17 0.5443 0.3202 0.4517 0.022 Uiso calc R 1
C C18 0.6462(2) 0.4845(2) 0.47526(17) 0.0168(5) Uani d . 1
H H18 0.6267 0.5201 0.5155 0.02 Uiso calc R 1
C C19 0.6003(3) 0.1393(3) 0.2728(2) 0.0234(5) Uani d . 1
H H19A 0.5672 0.1957 0.2182 0.035 Uiso calc R 1
H H19B 0.5536 0.0575 0.2482 0.035 Uiso calc R 1
H H19C 0.7013 0.1278 0.3113 0.035 Uiso calc R 1
C C20 0.5016(3) 0.1166(3) 0.3625(2) 0.0278(6) Uani d . 1
H H20A 0.5668 0.1017 0.4326 0.042 Uiso calc R 1
H H20B 0.4743 0.0359 0.3282 0.042 Uiso calc R 1
H H20C 0.4184 0.1599 0.3463 0.042 Uiso calc R 1

loop_
_atom_site_aniso_label
_atom_site_aniso_U_11
_atom_site_aniso_U_22
_atom_site_aniso_U_33
_atom_site_aniso_U_12
_atom_site_aniso_U_13
_atom_site_aniso_U_23
Se1 0.02080(14) 0.02423(15) 0.02604(15) 0.00213(10) 0.01530(12) -0.00154(11)
P1 0.0118(3) 0.0177(3) 0.0128(3) -0.0002(2) 0.0066(2) 0.0010(2)
N1 0.0205(10) 0.0189(11) 0.0198(11) -0.0039(8) 0.0116(9) -0.0033(8)
C1 0.0143(11) 0.0166(11) 0.0149(11) 0.0002(9) 0.0081(9) -0.0001(9)
C2 0.0152(12) 0.0482(18) 0.0205(13) 0.0057(12) 0.0103(11) 0.0125(12)
C3 0.0191(13) 0.060(2) 0.0305(16) 0.0037(14) 0.0173(13) 0.0129(15)
C4 0.0248(13) 0.0277(14) 0.0226(13) 0.0009(11) 0.0168(12) 0.0028(11)
C5 0.0216(12) 0.0262(13) 0.0161(12) 0.0016(10) 0.0102(11) 0.0051(10)
C6 0.0138(11) 0.0274(13) 0.0186(12) -0.0003(10) 0.0082(10) 0.0033(10)
C7 0.0135(10) 0.0210(12) 0.0130(11) -0.0011(9) 0.0078(9) 0.0007(9)
C8 0.0152(11) 0.0237(12) 0.0154(11) 0.0014(9) 0.0098(10) 0.0027(9)
C9 0.0179(12) 0.0332(15) 0.0192(13) 0.0073(10) 0.0122(11) 0.0094(11)
C10 0.0144(12) 0.0492(18) 0.0126(12) 0.0013(11) 0.0065(10) 0.0035(11)
C11 0.0200(13) 0.0401(17) 0.0159(12) -0.0093(12) 0.0091(11) -0.0090(11)
C12 0.0202(12) 0.0248(13) 0.0196(13) -0.0038(10) 0.0121(11) -0.0028(10)
C13 0.0096(10) 0.0197(11) 0.0124(11) 0.0007(9) 0.0043(9) 0.0013(9)
C14 0.0122(10) 0.0192(12) 0.0144(11) 0.0005(9) 0.0067(9) 0.0010(9)
C15 0.0138(11) 0.0206(12) 0.0142(11) 0.0019(9) 0.0077(9) -0.0003(9)
C16 0.0114(10) 0.0183(11) 0.0126(11) 0.0007(9) 0.0035(9) 0.0004(9)
C17 0.0149(11) 0.0221(12) 0.0149(11) -0.0033(9) 0.0082(10) 0.0004(9)
C18 0.0142(11) 0.0223(12) 0.0119(11) -0.0003(9) 0.0071(9) 0.0007(9)
C19 0.0197(12) 0.0226(13) 0.0239(13) -0.0016(10) 0.0114(11) -0.0058(10)
C20 0.0345(15) 0.0219(13) 0.0248(14) -0.0096(11) 0.0172(13) -0.0030(11)

loop_
_atom_type_symbol
_atom_type_description
_atom_type_scat_dispersion_real
_atom_type_scat_dispersion_imag
_atom_type_scat_source
C C 0.0033 0.0016 'International Tables Vol C Tables 4.2.6.8 and 6.1.1.4'
H H 0 0 'International Tables Vol C Tables 4.2.6.8 and 6.1.1.4'
N N 0.0061 0.0033 'International Tables Vol C Tables 4.2.6.8 and 6.1.1.4'
P P 0.1023 0.0942 'International Tables Vol C Tables 4.2.6.8 and 6.1.1.4'
Se Se -0.0929 2.2259 'International Tables Vol C Tables 4.2.6.8 and 6.1.1.4'

loop_
_geom_angle_atom_site_label_1
_geom_angle_atom_site_label_2
_geom_angle_atom_site_label_3
_geom_angle
C13 P1 C1 104.77(11)
C13 P1 C7 106.04(11)
C1 P1 C7 105.02(11)
C13 P1 Se1 112.98(8)
C1 P1 Se1 113.96(8)
C7 P1 Se1 113.26(8)
C16 N1 C20 120.4(2)
C16 N1 C19 119.9(2)
C20 N1 C19 119.0(2)
C6 C1 C2 119.2(2)
C6 C1 P1 118.79(18)
C2 C1 P1 121.80(19)
C3 C2 C1 120.2(3)
C3 C2 H2 119.9
C1 C2 H2 119.9
C4 C3 C2 120.5(3)
C4 C3 H3 119.8
C2 C3 H3 119.8
C3 C4 C5 119.5(3)
C3 C4 H4 120.2
C5 C4 H4 120.2
C6 C5 C4 120.4(2)
C6 C5 H5 119.8
C4 C5 H5 119.8
C5 C6 C1 120.2(2)
C5 C6 H6 119.9
C1 C6 H6 119.9
C8 C7 C12 119.8(2)
C8 C7 P1 121.55(19)
C12 C7 P1 118.67(19)
C7 C8 C9 120.0(2)
C7 C8 H8 120
C9 C8 H8 120
C10 C9 C8 119.7(3)
C10 C9 H9 120.1
C8 C9 H9 120.1
C9 C10 C11 120.6(2)
C9 C10 H10 119.7
C11 C10 H10 119.7
C10 C11 C12 120.4(3)
C10 C11 H11 119.8
C12 C11 H11 119.8
C11 C12 C7 119.5(3)
C11 C12 H12 120.2
C7 C12 H12 120.2
C18 C13 C14 117.8(2)
C18 C13 P1 120.45(19)
C14 C13 P1 121.71(18)
C15 C14 C13 121.4(2)
C15 C14 H14 119.3
C13 C14 H14 119.3
C14 C15 C16 121.0(2)
C14 C15 H15 119.5
C16 C15 H15 119.5
N1 C16 C15 120.9(2)
N1 C16 C17 121.7(2)
C15 C16 C17 117.3(2)
C18 C17 C16 120.8(2)
C18 C17 H17 119.6
C16 C17 H17 119.6
C17 C18 C13 121.6(2)
C17 C18 H18 119.2
C13 C18 H18 119.2
N1 C19 H19A 109.5
N1 C19 H19B 109.5
H19A C19 H19B 109.5
N1 C19 H19C 109.5
H19A C19 H19C 109.5
H19B C19 H19C 109.5
N1 C20 H20A 109.5
N1 C20 H20B 109.5
H20A C20 H20B 109.5
N1 C20 H20C 109.5
H20A C20 H20C 109.5
H20B C20 H20C 109.5

loop_
_geom_bond_atom_site_label_1
_geom_bond_atom_site_label_2
_geom_bond_distance
Se1 P1 2.1069(7)
P1 C13 1.800(3)
P1 C1 1.818(3)
P1 C7 1.823(2)
N1 C16 1.369(3)
N1 C20 1.452(3)
N1 C19 1.461(3)
C1 C6 1.392(3)
C1 C2 1.394(3)
C2 C3 1.391(4)
C2 H2 0.95
C3 C4 1.380(4)
C3 H3 0.95
C4 C5 1.390(4)
C4 H4 0.95
C5 C6 1.390(4)
C5 H5 0.95
C6 H6 0.95
C7 C8 1.394(3)
C7 C12 1.406(4)
C8 C9 1.404(3)
C8 H8 0.95
C9 C10 1.383(4)
C9 H9 0.95
C10 C11 1.388(4)
C10 H10 0.95
C11 C12 1.392(4)
C11 H11 0.95
C12 H12 0.95
C13 C18 1.399(3)
C13 C14 1.402(3)
C14 C15 1.386(3)
C14 H14 0.95
C15 C16 1.414(3)
C15 H15 0.95
C16 C17 1.417(4)
C17 C18 1.385(3)
C17 H17 0.95
C18 H18 0.95
C19 H19A 0.98
C19 H19B 0.98
C19 H19C 0.98
C20 H20A 0.98
C20 H20B 0.98
C20 H20C 0.98

loop_
_geom_hbond_atom_site_label_D
_geom_hbond_atom_site_label_H
_geom_hbond_atom_site_label_A
_geom_hbond_site_symmetry_A
_geom_hbond_distance_DH
_geom_hbond_distance_HA
_geom_hbond_distance_DA
_geom_hbond_angle_DHA
C20 H20A Se1 1_545 0.98 3.25 3.833(3) 119.9
C20 H20C Se1 3_666 0.98 3.07 3.707(3) 124.1
C4 H4 Cg1 4_555 0.95 2.66 3.476(4) 145
C15 H15 Cg1 3_555 0.95 2.90 3.699(3) 142
C19 H19B Cg2 2_645 0.98 2.79 3.627(3) 144

loop_
_geom_torsion_atom_site_label_1
_geom_torsion_atom_site_label_2
_geom_torsion_atom_site_label_3
_geom_torsion_atom_site_label_4
_geom_torsion
C13 P1 C1 C6 74.9(2)
C7 P1 C1 C6 -173.6(2)
Se1 P1 C1 C6 -49.0(2)
C13 P1 C1 C2 -99.9(2)
C7 P1 C1 C2 11.6(3)
Se1 P1 C1 C2 136.2(2)
C6 C1 C2 C3 -0.5(5)
P1 C1 C2 C3 174.3(3)
C1 C2 C3 C4 -0.3(5)
C2 C3 C4 C5 0.1(5)
C3 C4 C5 C6 0.9(4)
C4 C5 C6 C1 -1.7(4)
C2 C1 C6 C5 1.4(4)
P1 C1 C6 C5 -173.5(2)
C13 P1 C7 C8 3.9(2)
C1 P1 C7 C8 -106.7(2)
Se1 P1 C7 C8 128.35(19)
C13 P1 C7 C12 -176.58(19)
C1 P1 C7 C12 72.8(2)
Se1 P1 C7 C12 -52.1(2)
C12 C7 C8 C9 0.4(4)
P1 C7 C8 C9 179.88(19)
C7 C8 C9 C10 -0.9(4)
C8 C9 C10 C11 0.7(4)
C9 C10 C11 C12 0.1(4)
C10 C11 C12 C7 -0.6(4)
C8 C7 C12 C11 0.4(4)
P1 C7 C12 C11 -179.1(2)
C1 P1 C13 C18 -165.27(19)
C7 P1 C13 C18 84.0(2)
Se1 P1 C13 C18 -40.7(2)
C1 P1 C13 C14 15.1(2)
C7 P1 C13 C14 -95.7(2)
Se1 P1 C13 C14 139.70(18)
C18 C13 C14 C15 -0.3(3)
P1 C13 C14 C15 179.32(18)
C13 C14 C15 C16 -1.4(4)
C20 N1 C16 C15 173.9(2)
C19 N1 C16 C15 3.2(3)
C20 N1 C16 C17 -6.6(4)
C19 N1 C16 C17 -177.3(2)
C14 C15 C16 N1 -179.0(2)
C14 C15 C16 C17 1.5(3)
N1 C16 C17 C18 -179.4(2)
C15 C16 C17 C18 0.1(3)
C16 C17 C18 C13 -1.9(4)
C14 C13 C18 C17 2.0(3)
P1 C13 C18 C17 -177.68(18)

loop_
_cod_related_entry_id
_cod_related_entry_database
_cod_related_entry_code
1 ChemSpider 30658190
